data_2213870
loop_
_publ_author_name
'Sergei D. Kirik'
'Aleksandr K. Starkov'

_publ_contact_author_address
;
  Institute of Chem. & Chem. Tech.,
  660049 Krasnoyarsk,
  Russian Federation
;
_publ_contact_author_email kirik@icct.ru
_publ_contact_author_fax '+7 (3912) 238658'
_publ_contact_author_name ' Dr Sergei Kirik  '
_publ_contact_author_phone '+7 (3912) 495663'
_publ_section_title
;
 Powder study of
 <i>trans</i>-tetrachloridobis(isopropylamine)platinum(IV)
;
_journal_coeditor_code LH2358
_journal_date_accepted 2007-05-16
_journal_date_recd_electronic 2007-03-30
_journal_issue 6
_journal_name_full 'Acta Crystallographica Section E'
_journal_page_first m1705
_journal_page_last m1706
_journal_paper_category QM
_journal_paper_doi 10.1107/S1600536807024233
_journal_volume 63
_journal_year 2007
_chemical_formula_analytical Pt(NH2C3H7)2Cl4
_chemical_formula_iupac '[Pt Cl4 (C3 H9 N)2]'
_chemical_formula_moiety 'C6 H18 Cl4 N2 Pt'
_chemical_formula_structural trans-Pt(NH2C3H7)2Cl4
_chemical_formula_sum 'C6 H18 Cl4 N2 Pt'
_chemical_formula_weight 455.11
_chemical_name_common 'trans-bis(isopropylamine) tetrachloro platimun(IV)'
_chemical_name_systematic trans-tetrachloridobis(isopropylamine)platinum(IV)
_space_group_IT_number 14
_symmetry_cell_setting monoclinic
_symmetry_space_group_name_Hall '-P 2ybc'
_symmetry_space_group_name_H-M 'P 1 21/c 1'
_cell_angle_alpha 90.000
_cell_angle_beta 93.8680(10)
_cell_angle_gamma 90.000
_cell_formula_units_Z 2
_cell_length_a 8.88860(10)
_cell_length_b 8.9464(2)
_cell_length_c 8.3255(2)
_cell_measurement_temperature 293
_cell_volume 660.54(2)
_computing_cell_refinement 'POWDER (Kirik <i>et al.</i>,  1979)'
_computing_data_collection 'DRON-4 (refernce?)'
_computing_molecular_graphics 'XP (Siemens, 1989) and PLATON (Spek, 2003)'
_computing_structure_refinement 'Modified DBWM'
_computing_structure_solution 'Modified DBWM (Wiles & Young, 1981)'
_diffrn_ambient_temperature 293
_diffrn_measurement_device 'DRON-4 powder diffractometer'
_diffrn_measurement_method '\q/2\q scan'
_diffrn_radiation_monochromator graphite
_diffrn_radiation_type CuK\a
_diffrn_radiation_wavelength 1.5418
_diffrn_reflns_av_R_equivalents 0
_diffrn_reflns_limit_h_max 8
_diffrn_reflns_limit_h_min 0
_diffrn_reflns_limit_k_max 8
_diffrn_reflns_limit_k_min 0
_diffrn_reflns_limit_l_max 7
_diffrn_reflns_limit_l_min -7
_diffrn_reflns_number 692
_diffrn_reflns_theta_max 45.
_diffrn_reflns_theta_min 2.5
_exptl_absorpt_coefficient_mu 27.026
_exptl_absorpt_correction_type none
_exptl_absorpt_process_details none
_exptl_crystal_density_diffrn 2.288
_exptl_crystal_F_000 428.0
_refine_ls_goodness_of_fit_all 1.46
_refine_ls_hydrogen_treatment mixed
_refine_ls_matrix_type full
_refine_ls_number_constraints 0
_refine_ls_number_parameters 42
_refine_ls_number_restraints 0
_refine_ls_shift/su_max 0.1
_refine_ls_structure_factor_coef Fsqd
_refine_ls_weighting_scheme sigma
_reflns_number_total 533
_cod_data_source_file lh2358.cif
_cod_data_source_block I
_cod_depositor_comments
;
The following automatic conversions were performed:
'_geom_bond_publ_flag' value 'NO' changed to 'no' according to
'/home/saulius/struct/CIF-dictionaries/cif_core.dic' dictionary named
'cif_core.dic' version 2.4.1 from 2010-06-29 (9
times).

'_geom_angle_publ_flag' value 'NO' changed to 'no' according to
'/home/saulius/struct/CIF-dictionaries/cif_core.dic' dictionary named
'cif_core.dic' version 2.4.1 from 2010-06-29 (9 times).

Automatic conversion script
Id: cif_fix_enum 1527 2010-12-29 10:47:43Z saulius 

The following automatic conversions were performed:

'_geom_bond_publ_flag' value 'NO' changed to 'no' according to
/home/saulius/struct/CIF-dictionaries/cif_core.dic dictionary named
'cif_core.dic' version 2.4.1 from 2010-06-29 (9
times).

'_geom_angle_publ_flag' value 'NO' changed to 'no' according
to /home/saulius/struct/CIF-dictionaries/cif_core.dic dictionary
named 'cif_core.dic' version 2.4.1 from 2010-06-29 (9 times).

Automatic conversion script
Id: cif_fix_values 1715 2011-07-08 13:25:40Z adriana 
;
_cod_original_sg_symbol_Hall -P_2ybc
_cod_original_sg_symbol_H-M 'P 21/c'
_cod_database_code 2213870

loop_
_symmetry_equiv_pos_site_id
_symmetry_equiv_pos_as_xyz
1 x,y,z
2 -x,1/2+y,1/2-z
3 -x,-y,-z
4 x,1/2-y,1/2+z

loop_
_atom_site_type_symbol
_atom_site_label
_atom_site_fract_x
_atom_site_fract_y
_atom_site_fract_z
_atom_site_U_iso_or_equiv
_atom_site_thermal_displace_type
_atom_site_occupancy
Pt Pt 0.0000 0.0000 0.0000 0.0121 Uiso 1.00
Cl Cl1 0.2013(5) 0.0270(12) 0.1921(6) 0.0151 Uiso 1.00
Cl Cl2 0.0140(12) -0.2571(6) 0.0170(12) 0.0153 Uiso 1.00
C C1 0.2950(10) -0.0360(10) -0.1890(10) 0.0256 Uiso 1.00
H H1A 0.3287(10) -0.1102(10) -0.1115(10) 0.1520 Uiso 1.00
C C2 0.3450(10) -0.0720(10) -0.3560(10) 0.0393 Uiso 1.00
H H2A 0.3072(10) -0.1685(10) -0.3890(10) 0.1520 Uiso 1.00
H H2B 0.3062(10) 0.0023(10) -0.4310(10) 0.1520 Uiso 1.00
H H2C 0.4531(10) -0.0725(10) -0.3533(10) 0.1520 Uiso 1.00
C C3 0.3600(9) 0.1200(9) -0.1450(9) 0.0316 Uiso 1.00
H H3A 0.4681(9) 0.1152(9) -0.1367(9) 0.152 Uiso 1.00
H H3B 0.3274(9) 0.1904(9) -0.2271(9) 0.152 Uiso 1.00
H H3C 0.3249(9) 0.1513(9) -0.0438(9) 0.152 Uiso 1.00
N N 0.1240(10) -0.0200(10) -0.2000(10) 0.0251 Uiso 1.00
H H4A 0.1007(10) 0.0660(10) -0.2660(10) 0.1520 Uiso 1.00
H H4B 0.0845(10) -0.1050(10) -0.2591(10) 0.1520 Uiso 1.00

loop_
_atom_type_symbol
_atom_type_description
_atom_type_scat_dispersion_real
_atom_type_scat_dispersion_imag
_atom_type_scat_source
PT PT -5.581 6.221 'Cromer(1971) Int. Tables Vol. IV'
N N .029 .018 'Cromer(1971) Int. Tables Vol. IV'
H H .0000 .0000 'Cromer(1971) Int. Tables Vol. IV'
C C 0.017 0.009 'Cromer(1971) Int. Tables Vol. IV'
CL CL 0.319 0.557 'Cromer(1971) Int. Tables Vol. IV'

loop_
_geom_angle_atom_site_label_1
_geom_angle_atom_site_label_2
_geom_angle_atom_site_label_3
_geom_angle
_geom_angle_publ_flag
Cl1 Pt Cl2 91.5(4) yes
Cl1 Pt N 97.7(3) yes
Cl2 Pt N 86.2(3) yes
C2 C1 C3 106.3(6) yes
Pt N C1 123.0(6) yes
N C1 C2 108.5(7) yes
N C1 C3 106.6(7) yes
Pt N H4A 106.3(6) no
Pt N H4B 106.3(6) no
N C1 H1A 111.8(8) no
C1 C2 H2A 109.5(8) no
C1 C2 H2B 109.5(8) no
C1 C2 H2C 109.5(8) no
C1 C3 H3A 109.5(7) no
C1 C3 H3B 109.5(7) no
C1 C3 H3C 109.5(7) no

loop_
_geom_bond_atom_site_label_1
_geom_bond_atom_site_label_2
_geom_bond_site_symmetry_2
_geom_bond_distance
_geom_bond_publ_flag
Pt N . 2.066(9) yes
Pt Cl1 . 2.331(5) yes
Pt Cl2 . 2.307(5) yes
C1 C3 . 1.545(12) n
C1 C2 . 1.522(12) n
C1 N . 1.523(13) n
Pt Pt 2_555 6.11050(10) yes
N H4A . 0.960(10) no
N H4B . 0.960(10) no
C3 H3A . 0.960(10) no
C3 H3B . 0.960(10) no
C3 H3C . 0.960(10) no
C2 H2A . 0.960(10) no
C2 H2B . 0.960(10) no
C2 H2C . 0.960(10) no
C1 H1A . 0.960(10) no

loop_
_geom_hbond_atom_site_label_D
_geom_hbond_atom_site_label_H
_geom_hbond_atom_site_label_A
_geom_hbond_site_symmetry_A
_geom_hbond_distance_DH
_geom_hbond_distance_HA
_geom_hbond_distance_DA
_geom_hbond_angle_DHA
_geom_hbond_publ_flag
N H4A Cl2 2_554 0.960(12) 2.761(12) 3.683(12) 161.3(9) y
N H4B Cl2 4_544 0.959(12) 2.287(12) 3.190(12) 156.4(9) y
